data_7244590
loop_
_publ_author_name
'Parisi, Emmanuele'
'CARELLA, Antonio'
'Borbone, Fabio'
'Gentile, Francesco Silvio'
'Centore, Roberto'
'Chiarella, Fabio'

_publ_section_title
;
 Effect of chalcogen bond on the packing and coordination geometry in
 hybrid organic-inorganic Cu(II) networks.
;
_journal_name_full CrystEngComm
_journal_paper_doi 10.1039/D2CE00069E
_journal_year 2022
_chemical_formula_moiety 'C6 H4 Br Cu0.50 N2 Se'
_chemical_formula_sum 'C6 H4 Br Cu0.5 N2 Se'
_chemical_formula_weight 294.75
_space_group_crystal_system triclinic
_space_group_IT_number 2
_space_group_name_Hall '-P 1'
_space_group_name_H-M_alt 'P -1'
_atom_sites_solution_hydrogens geom
_atom_sites_solution_primary direct
_atom_sites_solution_secondary difmap
_audit_creation_method SHELXL-2018/3
_audit_update_record
;
2022-01-10 deposited with the CCDC.	2022-03-09 downloaded from the CCDC.
;
_cell_angle_alpha 94.514(10)
_cell_angle_beta 109.679(9)
_cell_angle_gamma 102.793(11)
_cell_formula_units_Z 4
_cell_length_a 8.4870(10)
_cell_length_b 9.5870(12)
_cell_length_c 10.3190(8)
_cell_measurement_reflns_used 277
_cell_measurement_temperature 293(2)
_cell_measurement_theta_max 27.365
_cell_measurement_theta_min 2.897
_cell_volume 760.13(16)
_computing_cell_refinement
;
Dirax/lsq (Duisenberg <i>et al.</i>, 2000)
;
_computing_data_collection '<i>Collect</i> (Nonius, 1999)'
_computing_data_reduction
;
EvalCCD (Duisenberg <i>et al.</i>, 2003)
;
_computing_molecular_graphics
;
Ortep-3 for Windows (Farrugia, 2012) and 
Mercury (Macrae <i>et al.</i>, 2006)
;
_computing_publication_material 'WinGX (Farrugia, 2012)'
_computing_structure_refinement 'SHELXL-2018/3 (Sheldrick, 2018)'
_computing_structure_solution
;
SIR97 (Altomare <i>et al.</i>, 1999)
;
_diffrn_ambient_temperature 293(2)
_diffrn_detector 'CCD plate'
_diffrn_detector_area_resol_mean 9
_diffrn_detector_type
;
Bruker-Nonius 95mm CCD camera on \k-goniostat
;
_diffrn_measured_fraction_theta_full 0.989
_diffrn_measured_fraction_theta_max 0.984
_diffrn_measurement_device 'four-circle diffractometer'
_diffrn_measurement_device_type 'Bruker-Nonius KappaCCD'
_diffrn_measurement_method
;
CCD rotation images, thick slices
;
_diffrn_radiation_monochromator graphite
_diffrn_radiation_probe x-ray
_diffrn_radiation_type MoK\a
_diffrn_radiation_wavelength 0.71073
_diffrn_reflns_av_R_equivalents 0.0476
_diffrn_reflns_av_unetI/netI 0.0550
_diffrn_reflns_Laue_measured_fraction_full 0.989
_diffrn_reflns_Laue_measured_fraction_max 0.984
_diffrn_reflns_limit_h_max 11
_diffrn_reflns_limit_h_min -11
_diffrn_reflns_limit_k_max 12
_diffrn_reflns_limit_k_min -12
_diffrn_reflns_limit_l_max 13
_diffrn_reflns_limit_l_min -11
_diffrn_reflns_number 9198
_diffrn_reflns_point_group_measured_fraction_full 0.989
_diffrn_reflns_point_group_measured_fraction_max 0.984
_diffrn_reflns_theta_full 25.242
_diffrn_reflns_theta_max 27.497
_diffrn_reflns_theta_min 3.283
_diffrn_source 'normal-focus sealed tube'
_exptl_absorpt_coefficient_mu 11.477
_exptl_absorpt_correction_T_max 0.369
_exptl_absorpt_correction_T_min 0.135
_exptl_absorpt_correction_type multi-scan
_exptl_absorpt_process_details
;
<i>SADABS</i> (Bruker, 2001)
;
_exptl_crystal_colour 'DARK BROWN'
_exptl_crystal_density_diffrn 2.576
_exptl_crystal_description LOZENGE
_exptl_crystal_F_000 550
_exptl_crystal_size_max 0.350
_exptl_crystal_size_mid 0.150
_exptl_crystal_size_min 0.100
_refine_diff_density_max 1.924
_refine_diff_density_min -1.149
_refine_diff_density_rms 0.231
_refine_ls_extinction_coef 0.0060(9)
_refine_ls_extinction_expression Fc^*^=kFc[1+0.001xFc^2^\l^3^/sin(2\q)]^-1/4^
_refine_ls_extinction_method 'SHELXL-2018/3 (Sheldrick 2018)'
_refine_ls_goodness_of_fit_ref 1.135
_refine_ls_hydrogen_treatment constr
_refine_ls_matrix_type full
_refine_ls_number_parameters 191
_refine_ls_number_reflns 3438
_refine_ls_number_restraints 0
_refine_ls_restrained_S_all 1.135
_refine_ls_R_factor_all 0.0735
_refine_ls_R_factor_gt 0.0520
_refine_ls_shift/su_max 0.000
_refine_ls_shift/su_mean 0.000
_refine_ls_structure_factor_coef Fsqd
_refine_ls_weighting_details 'w=1/[\s^2^(Fo^2^)+(0.0454P)^2^+10.9147P] where P=(Fo^2^+2Fc^2^)/3'
_refine_ls_weighting_scheme calc
_refine_ls_wR_factor_gt 0.1435
_refine_ls_wR_factor_ref 0.1529
_reflns_Friedel_coverage 0.000
_reflns_number_gt 2634
_reflns_number_total 3438
_reflns_threshold_expression 'I > 2\s(I)'
_cod_data_source_file d2ce00069e2.cif
_cod_data_source_block shelx_CCDC3
_cod_original_cell_volume 760.13(15)
_cod_original_formula_sum 'C6 H4 Br Cu0.50 N2 Se'
_cod_database_code 7244590
_shelx_shelxl_version_number 2018/3
_shelx_space_group_comment
;
The symmetry employed for this shelxl refinement is uniquely defined
by the following loop, which should always be used as a source of
symmetry information in preference to the above space-group names.
They are only intended as comments.
;
_shelx_estimated_absorpt_t_min 0.108
_shelx_estimated_absorpt_t_max 0.393

loop_
_space_group_symop_operation_xyz
'x, y, z'
'-x, -y, -z'

loop_
_atom_site_label
_atom_site_type_symbol
_atom_site_fract_x
_atom_site_fract_y
_atom_site_fract_z
_atom_site_U_iso_or_equiv
_atom_site_adp_type
_atom_site_occupancy
_atom_site_site_symmetry_order
_atom_site_calc_flag
_atom_site_refinement_flags_posn
_atom_site_refinement_flags_adp
_atom_site_refinement_flags_occupancy
_atom_site_disorder_assembly
_atom_site_disorder_group
C1 C 0.8129(12) 0.2981(10) 0.3721(9) 0.0250(18) Uani 1 1 d . . . . .
C2 C 0.8531(16) 0.1692(11) 0.4163(11) 0.039(2) Uani 1 1 d . . . . .
H2 H 0.854582 0.149015 0.503364 0.046 Uiso 1 1 calc R U . . .
C3 C 0.8887(18) 0.0772(12) 0.3329(12) 0.045(3) Uani 1 1 d . . . . .
H3 H 0.911583 -0.008182 0.361612 0.054 Uiso 1 1 calc R U . . .
C4 C 0.8924(14) 0.1078(12) 0.1986(11) 0.037(2) Uani 1 1 d . . . . .
H4 H 0.922500 0.043908 0.144415 0.044 Uiso 1 1 calc R U . . .
C5 C 0.8531(14) 0.2270(10) 0.1508(10) 0.032(2) Uani 1 1 d . . . . .
H5 H 0.853971 0.244407 0.063575 0.038 Uiso 1 1 calc R U . . .
C6 C 0.8106(11) 0.3251(9) 0.2338(8) 0.0211(16) Uani 1 1 d . . . . .
C7 C 0.6814(13) 0.7350(10) -0.3403(9) 0.0266(19) Uani 1 1 d . . . . .
C8 C 0.6523(15) 0.8598(11) -0.4016(10) 0.036(2) Uani 1 1 d . . . . .
H8 H 0.646835 0.864155 -0.492673 0.044 Uiso 1 1 calc R U . . .
C9 C 0.6330(15) 0.9715(11) -0.3255(11) 0.039(2) Uani 1 1 d . . . . .
H9 H 0.617366 1.054286 -0.363800 0.047 Uiso 1 1 calc R U . . .
C10 C 0.6361(17) 0.9643(12) -0.1883(12) 0.042(3) Uani 1 1 d . . . . .
H10 H 0.617478 1.041315 -0.139973 0.050 Uiso 1 1 calc R U . . .
C11 C 0.6653(14) 0.8487(10) -0.1247(10) 0.031(2) Uani 1 1 d . . . . .
H11 H 0.669331 0.847571 -0.033634 0.038 Uiso 1 1 calc R U . . .
C12 C 0.6894(12) 0.7306(9) -0.1990(9) 0.0225(17) Uani 1 1 d . . . . .
N1 N 0.7796(11) 0.3965(9) 0.4474(8) 0.0286(17) Uani 1 1 d . . . . .
N2 N 0.7683(11) 0.4487(8) 0.2018(8) 0.0281(17) Uani 1 1 d . . . . .
N3 N 0.7161(11) 0.6069(8) -0.1544(7) 0.0247(16) Uani 1 1 d . . . . .
N4 N 0.7033(12) 0.6214(9) -0.4057(8) 0.0327(18) Uani 1 1 d . . . . .
Se1 Se 0.73695(14) 0.53779(10) 0.34886(9) 0.0282(3) Uani 1 1 d . . . . .
Se2 Se 0.73521(14) 0.49259(10) -0.29202(9) 0.0293(3) Uani 1 1 d . . . . .
Br2 Br 0.99081(14) 0.73152(11) 0.15019(10) 0.0346(3) Uani 1 1 d . . . . .
Br1 Br 0.50844(13) 0.31874(9) -0.10373(9) 0.0294(3) Uani 1 1 d . . . . .
Cu1 Cu 0.73700(15) 0.53676(11) 0.02838(10) 0.0243(3) Uani 1 1 d . . . . .

loop_
_atom_site_aniso_label
_atom_site_aniso_U_11
_atom_site_aniso_U_22
_atom_site_aniso_U_33
_atom_site_aniso_U_23
_atom_site_aniso_U_13
_atom_site_aniso_U_12
C1 0.025(5) 0.029(4) 0.021(4) 0.006(3) 0.009(4) 0.006(4)
C2 0.054(7) 0.040(5) 0.031(5) 0.021(4) 0.016(5) 0.024(5)
C3 0.065(8) 0.034(5) 0.040(6) 0.015(4) 0.013(6) 0.026(6)
C4 0.033(6) 0.041(5) 0.035(5) 0.001(4) 0.006(4) 0.019(5)
C5 0.045(6) 0.035(5) 0.022(4) 0.002(4) 0.014(4) 0.020(5)
C6 0.018(4) 0.026(4) 0.019(4) 0.006(3) 0.006(3) 0.005(3)
C7 0.028(5) 0.030(4) 0.019(4) 0.009(3) 0.005(3) 0.006(4)
C8 0.049(7) 0.039(5) 0.023(4) 0.019(4) 0.010(4) 0.017(5)
C9 0.045(7) 0.030(5) 0.040(6) 0.011(4) 0.010(5) 0.013(5)
C10 0.055(7) 0.031(5) 0.041(6) 0.004(4) 0.016(5) 0.019(5)
C11 0.038(6) 0.028(5) 0.028(5) 0.002(4) 0.014(4) 0.008(4)
C12 0.021(4) 0.022(4) 0.023(4) 0.002(3) 0.009(3) 0.002(3)
N1 0.029(4) 0.039(4) 0.025(4) 0.015(3) 0.013(3) 0.014(3)
N2 0.042(5) 0.028(4) 0.018(3) 0.008(3) 0.013(3) 0.012(3)
N3 0.034(4) 0.024(3) 0.015(3) 0.007(3) 0.007(3) 0.007(3)
N4 0.041(5) 0.043(5) 0.019(4) 0.014(3) 0.010(3) 0.018(4)
Se1 0.0411(6) 0.0286(5) 0.0183(4) 0.0072(3) 0.0113(4) 0.0140(4)
Se2 0.0412(6) 0.0289(5) 0.0216(4) 0.0075(3) 0.0118(4) 0.0148(4)
Br2 0.0332(6) 0.0334(5) 0.0301(5) 0.0090(4) 0.0066(4) 0.0018(4)
Br1 0.0325(5) 0.0256(4) 0.0280(5) 0.0086(3) 0.0083(4) 0.0064(4)
Cu1 0.0324(6) 0.0246(5) 0.0162(5) 0.0079(4) 0.0089(4) 0.0067(4)

loop_
_atom_type_symbol
_atom_type_description
_atom_type_scat_dispersion_real
_atom_type_scat_dispersion_imag
_atom_type_scat_source
C C 0.0033 0.0016 'International Tables Vol C Tables 4.2.6.8 and 6.1.1.4'
H H 0.0000 0.0000 'International Tables Vol C Tables 4.2.6.8 and 6.1.1.4'
N N 0.0061 0.0033 'International Tables Vol C Tables 4.2.6.8 and 6.1.1.4'
Se Se -0.0929 2.2259 'International Tables Vol C Tables 4.2.6.8 and 6.1.1.4'
Br Br -0.2901 2.4595 'International Tables Vol C Tables 4.2.6.8 and 6.1.1.4'
Cu Cu 0.3201 1.2651 'International Tables Vol C Tables 4.2.6.8 and 6.1.1.4'

loop_
_geom_angle_atom_site_label_1
_geom_angle_atom_site_label_2
_geom_angle_atom_site_label_3
_geom_angle
_geom_angle_site_symmetry_1
_geom_angle_site_symmetry_3
_geom_angle_publ_flag
N1 C1 C2 124.5(8) . . ?
N1 C1 C6 117.2(8) . . ?
C2 C1 C6 118.2(8) . . ?
C3 C2 C1 120.0(9) . . ?
C3 C2 H2 120.0 . . ?
C1 C2 H2 120.0 . . ?
C2 C3 C4 121.2(9) . . ?
C2 C3 H3 119.4 . . ?
C4 C3 H3 119.4 . . ?
C5 C4 C3 121.2(10) . . ?
C5 C4 H4 119.4 . . ?
C3 C4 H4 119.4 . . ?
C4 C5 C6 119.4(9) . . ?
C4 C5 H5 120.3 . . ?
C6 C5 H5 120.3 . . ?
N2 C6 C5 126.9(8) . . ?
N2 C6 C1 113.2(8) . . ?
C5 C6 C1 119.9(8) . . ?
N4 C7 C8 123.5(8) . . ?
N4 C7 C12 117.0(8) . . ?
C8 C7 C12 119.5(8) . . ?
C9 C8 C7 119.1(9) . . ?
C9 C8 H8 120.5 . . ?
C7 C8 H8 120.5 . . ?
C8 C9 C10 120.9(9) . . ?
C8 C9 H9 119.5 . . ?
C10 C9 H9 119.5 . . ?
C11 C10 C9 122.2(10) . . ?
C11 C10 H10 118.9 . . ?
C9 C10 H10 118.9 . . ?
C10 C11 C12 118.9(9) . . ?
C10 C11 H11 120.5 . . ?
C12 C11 H11 120.5 . . ?
N3 C12 C11 127.2(8) . . ?
N3 C12 C7 113.5(7) . . ?
C11 C12 C7 119.3(8) . . ?
C1 N1 Se1 108.4(6) . . ?
C6 N2 Se1 108.6(6) . . ?
C6 N2 Cu1 131.0(6) . . ?
Se1 N2 Cu1 120.4(4) . . ?
C12 N3 Se2 108.6(6) . . ?
C12 N3 Cu1 132.1(6) . . ?
Se2 N3 Cu1 119.3(4) . . ?
C7 N4 Se2 108.6(6) . . ?
N1 Se1 N2 92.5(3) . . ?
N4 Se2 N3 92.3(3) . . ?
N2 Cu1 N3 173.3(3) . . ?
N2 Cu1 Br2 90.6(2) . . ?
N3 Cu1 Br2 91.1(2) . . ?
N2 Cu1 Br1 89.2(2) . . ?
N3 Cu1 Br1 88.1(2) . . ?
Br2 Cu1 Br1 171.21(6) . . ?

loop_
_geom_bond_atom_site_label_1
_geom_bond_atom_site_label_2
_geom_bond_distance
_geom_bond_site_symmetry_2
_geom_bond_publ_flag
C1 N1 1.313(12) . ?
C1 C2 1.422(13) . ?
C1 C6 1.464(11) . ?
C2 C3 1.336(15) . ?
C2 H2 0.9300 . ?
C3 C4 1.448(16) . ?
C3 H3 0.9300 . ?
C4 C5 1.344(14) . ?
C4 H4 0.9300 . ?
C5 C6 1.408(12) . ?
C5 H5 0.9300 . ?
C6 N2 1.346(11) . ?
C7 N4 1.317(12) . ?
C7 C8 1.427(12) . ?
C7 C12 1.442(12) . ?
C8 C9 1.350(15) . ?
C8 H8 0.9300 . ?
C9 C10 1.414(16) . ?
C9 H9 0.9300 . ?
C10 C11 1.360(14) . ?
C10 H10 0.9300 . ?
C11 C12 1.408(12) . ?
C11 H11 0.9300 . ?
C12 N3 1.342(11) . ?
N1 Se1 1.785(7) . ?
N2 Se1 1.808(7) . ?
N2 Cu1 2.001(7) . ?
N3 Se2 1.798(7) . ?
N3 Cu1 2.017(7) . ?
N4 Se2 1.771(8) . ?
Br2 Cu1 2.3942(16) . ?
Br1 Cu1 2.4423(15) . ?

loop_
_geom_torsion_atom_site_label_1
_geom_torsion_atom_site_label_2
_geom_torsion_atom_site_label_3
_geom_torsion_atom_site_label_4
_geom_torsion
_geom_torsion_site_symmetry_1
_geom_torsion_site_symmetry_2
_geom_torsion_site_symmetry_3
_geom_torsion_site_symmetry_4
_geom_torsion_publ_flag
N1 C1 C2 C3 -178.6(11) . . . . ?
C6 C1 C2 C3 0.5(16) . . . . ?
C1 C2 C3 C4 1.8(19) . . . . ?
C2 C3 C4 C5 -2.8(19) . . . . ?
C3 C4 C5 C6 1.2(17) . . . . ?
C4 C5 C6 N2 -180.0(10) . . . . ?
C4 C5 C6 C1 1.2(15) . . . . ?
N1 C1 C6 N2 -1.9(12) . . . . ?
C2 C1 C6 N2 178.9(9) . . . . ?
N1 C1 C6 C5 177.1(9) . . . . ?
C2 C1 C6 C5 -2.1(14) . . . . ?
N4 C7 C8 C9 -179.4(11) . . . . ?
C12 C7 C8 C9 0.0(16) . . . . ?
C7 C8 C9 C10 -1.9(17) . . . . ?
C8 C9 C10 C11 2.7(19) . . . . ?
C9 C10 C11 C12 -1.5(18) . . . . ?
C10 C11 C12 N3 -178.6(11) . . . . ?
C10 C11 C12 C7 -0.4(15) . . . . ?
N4 C7 C12 N3 -1.0(13) . . . . ?
C8 C7 C12 N3 179.6(9) . . . . ?
N4 C7 C12 C11 -179.4(9) . . . . ?
C8 C7 C12 C11 1.1(14) . . . . ?
C2 C1 N1 Se1 180.0(9) . . . . ?
C6 C1 N1 Se1 0.8(10) . . . . ?
C5 C6 N2 Se1 -177.0(8) . . . . ?
C1 C6 N2 Se1 1.9(10) . . . . ?
C5 C6 N2 Cu1 3.4(15) . . . . ?
C1 C6 N2 Cu1 -177.7(7) . . . . ?
C11 C12 N3 Se2 179.2(8) . . . . ?
C7 C12 N3 Se2 0.9(10) . . . . ?
C11 C12 N3 Cu1 -1.1(15) . . . . ?
C7 C12 N3 Cu1 -179.4(7) . . . . ?
C8 C7 N4 Se2 180.0(9) . . . . ?
C12 C7 N4 Se2 0.6(11) . . . . ?
C1 N1 Se1 N2 0.2(7) . . . . ?
C6 N2 Se1 N1 -1.2(7) . . . . ?
Cu1 N2 Se1 N1 178.4(5) . . . . ?
C7 N4 Se2 N3 0.0(7) . . . . ?
C12 N3 Se2 N4 -0.5(7) . . . . ?
Cu1 N3 Se2 N4 179.7(5) . . . . ?
